data_4107974
loop_
_publ_author_name
'Alois F\"urstner'
'Rub\'en Martin'
'Helga Krause'
'G\"unter Seidel'
'Richard Goddard'
'Christian W. Lehmann'

_publ_section_title
;
 Preparation, Structure, and Reactivity of Nonstabilized Organoiron
 Compounds. Implications for Iron-Catalyzed Cross Coupling Reactions
;
_journal_name_full 'Journal of the American Chemical Society'
_journal_page_first 8773
_journal_page_last 8787
_journal_paper_doi 10.1021/ja801466t
_journal_volume 130
_journal_year 2008
_chemical_compound_source pentane
_chemical_formula_moiety 'C13 H35 Fe Li3 O2 '
_chemical_formula_sum 'C13 H35 Fe Li3 O2'
_chemical_formula_weight 300.08
_chemical_name_systematic
; 
 ? 
;
_space_group_IT_number 62
_symmetry_cell_setting orthorhombic
_symmetry_Int_Tables_number 62
_symmetry_space_group_name_Hall '-P 2ac 2n'
_symmetry_space_group_name_H-M 'P n m a'
_atom_sites_solution_hydrogens geom
_atom_sites_solution_primary direct
_atom_sites_solution_secondary difmap
_cell_angle_alpha 90.00
_cell_angle_beta 90.00
_cell_angle_gamma 90.00
_cell_formula_units_Z 4
_cell_length_a 12.3527(5)
_cell_length_b 15.9319(8)
_cell_length_c 9.9546(5)
_cell_measurement_reflns_used 40285
_cell_measurement_temperature 100
_cell_measurement_theta_max 27.10
_cell_measurement_theta_min 2.91
_cell_volume 1959.09(16)
_computing_cell_refinement 'Denzo / Scalepack (Otwinowski 1997)'
_computing_data_collection 'Collect software (Nonius, 1998)'
_computing_data_reduction 'Denzo / Scalepack (Otwinowski 1997)'
_computing_molecular_graphics 'DIAMOND (Crystal Impact GbR, 1999)'
_computing_structure_refinement 'SHELXL-97 (Sheldrick, 1997)'
_computing_structure_solution 'SHELXS-97 (Sheldrick, 1990)'
_diffrn_ambient_temperature 100
_diffrn_measured_fraction_theta_full 0.997
_diffrn_measured_fraction_theta_max 0.997
_diffrn_measurement_device_type 'Nonius KappaCCD'
_diffrn_measurement_method 'CCD \w-scan'
_diffrn_radiation_monochromator graphite
_diffrn_radiation_source '0.3 mm rotating anode'
_diffrn_radiation_type MoK\a
_diffrn_radiation_wavelength 0.71073
_diffrn_reflns_av_R_equivalents 0.0803
_diffrn_reflns_av_sigmaI/netI 0.0508
_diffrn_reflns_limit_h_max 13
_diffrn_reflns_limit_h_min -15
_diffrn_reflns_limit_k_max 20
_diffrn_reflns_limit_k_min -20
_diffrn_reflns_limit_l_max 12
_diffrn_reflns_limit_l_min -12
_diffrn_reflns_number 17506
_diffrn_reflns_theta_full 27.08
_diffrn_reflns_theta_max 27.08
_diffrn_reflns_theta_min 3.30
_diffrn_standards_decay_% 0.00
_diffrn_standards_interval_time 0
_diffrn_standards_number 0
_exptl_absorpt_coefficient_mu 0.762
_exptl_absorpt_correction_T_max 0
_exptl_absorpt_correction_T_min 0
_exptl_absorpt_correction_type none
_exptl_absorpt_process_details none
_exptl_crystal_colour yellow-orange
_exptl_crystal_density_diffrn 1.017
_exptl_crystal_density_meas ?
_exptl_crystal_density_method none
_exptl_crystal_description block
_exptl_crystal_F_000 656
_exptl_crystal_size_max 0.08
_exptl_crystal_size_mid 0.06
_exptl_crystal_size_min 0.05
_refine_diff_density_max 0.469
_refine_diff_density_min -0.299
_refine_diff_density_rms 0.068
_refine_ls_extinction_method none
_refine_ls_goodness_of_fit_ref 1.038
_refine_ls_hydrogen_treatment mixed
_refine_ls_matrix_type full
_refine_ls_number_parameters 116
_refine_ls_number_reflns 2231
_refine_ls_number_restraints 21
_refine_ls_restrained_S_all 1.035
_refine_ls_R_factor_all 0.0835
_refine_ls_R_factor_gt 0.0497
_refine_ls_shift/su_max 0.000
_refine_ls_shift/su_mean 0.000
_refine_ls_structure_factor_coef Fsqd
_refine_ls_weighting_details 'calc w=1/[\s^2^(Fo^2^)+(0.0474P)^2^+1.7131P] where P=(Fo^2^+2Fc^2^)/3'
_refine_ls_weighting_scheme calc
_refine_ls_wR_factor_gt 0.1004
_refine_ls_wR_factor_ref 0.1138
_reflns_number_gt 1601
_reflns_number_total 2231
_reflns_threshold_expression I>2\s(I)
_cod_data_source_file ja801466t-file003.cif
_cod_data_source_block 4801
_cod_depositor_comments
;
The following automatic conversions were performed:

'_exptl_crystal_density_meas' value 'none' was changed to '?' - the
value is perceived as not measured.

Automatic conversion script
Id: cif_fix_values 3008 2015-01-20 13:52:24Z robertas 
;
_cod_original_cell_volume 1959.08(16)
_cod_original_formula_sum 'C13 H35 Fe Li3 O2 '
_cod_database_code 4107974

loop_
_symmetry_equiv_pos_as_xyz
'x, y, z'
'-x, y+1/2, -z'
'x+1/2, y, -z+1/2'
'-x+1/2, y+1/2, z+1/2'
'-x, -y, -z'
'x, -y-1/2, z'
'-x-1/2, -y, z-1/2'
'x-1/2, -y-1/2, -z-1/2'

loop_
_atom_site_label
_atom_site_type_symbol
_atom_site_fract_x
_atom_site_fract_y
_atom_site_fract_z
_atom_site_U_iso_or_equiv
_atom_site_adp_type
_atom_site_occupancy
_atom_site_symmetry_multiplicity
_atom_site_calc_flag
_atom_site_refinement_flags
Fe1 Fe -0.19897(4) 0.2500 0.10316(5) 0.02575(18) Uani 1 2 d S
C1 C -0.3438(3) 0.2500 0.2128(4) 0.0310(9) Uani 1 2 d S
H1A H -0.3331 0.2802 0.2975 0.046 Uiso 0.50 1 calc PR
H1B H -0.3654 0.1920 0.2317 0.046 Uiso 0.50 1 calc PR
H1C H -0.4005 0.2778 0.1603 0.046 Uiso 0.50 1 calc PR
C2 C -0.1025(2) 0.35958(18) 0.1602(3) 0.0286(6) Uani 1 1 d D
C3 C -0.2227(3) 0.2500 -0.1141(4) 0.0315(9) Uani 1 2 d SD
C4 C 0.0671(3) 0.2500 -0.0721(4) 0.0277(8) Uani 1 2 d SD
C5 C -0.0166(3) 0.3839(2) -0.4211(3) 0.0505(9) Uani 1 1 d .
H5A H -0.0455 0.3279 -0.4018 0.076 Uiso 1 1 calc R
H5B H 0.0434 0.3792 -0.4851 0.076 Uiso 1 1 calc R
H5C H -0.0739 0.4190 -0.4599 0.076 Uiso 1 1 calc R
C6 C 0.0233(2) 0.42325(18) -0.2934(3) 0.0355(7) Uani 1 1 d .
H6A H 0.0859 0.3906 -0.2598 0.043 Uiso 1 1 calc R
H6B H 0.0489 0.4808 -0.3131 0.043 Uiso 1 1 calc R
O7 O -0.05791(14) 0.42714(11) -0.18980(18) 0.0319(4) Uani 1 1 d .
C8 C -0.1426(2) 0.48589(18) -0.2189(3) 0.0356(7) Uani 1 1 d .
H8A H -0.1943 0.4610 -0.2836 0.043 Uiso 1 1 calc R
H8B H -0.1117 0.5373 -0.2596 0.043 Uiso 1 1 calc R
C9 C -0.2002(2) 0.5076(2) -0.0903(3) 0.0424(7) Uani 1 1 d .
H9A H -0.2358 0.4573 -0.0546 0.064 Uiso 1 1 calc R
H9B H -0.2546 0.5509 -0.1080 0.064 Uiso 1 1 calc R
H9C H -0.1477 0.5285 -0.0246 0.064 Uiso 1 1 calc R
Li1 Li 0.0146(4) 0.2500 0.1371(6) 0.0221(12) Uani 1 2 d S
Li2 Li -0.0748(4) 0.3323(3) -0.0662(4) 0.0320(10) Uani 1 1 d .
H2A H -0.1615(18) 0.3951(17) 0.169(3) 0.048 Uiso 1 1 d D
H2B H -0.075(2) 0.3533(19) 0.246(2) 0.048 Uiso 1 1 d D
H2C H -0.050(2) 0.3939(17) 0.124(3) 0.048 Uiso 1 1 d D
H3A H -0.2965(15) 0.2500 -0.106(4) 0.048 Uiso 1 2 d SD
H3B H -0.219(2) 0.2036(14) -0.167(3) 0.048 Uiso 1 1 d D
H4A H 0.073(3) 0.2500 -0.1635(19) 0.048 Uiso 1 2 d SD
H4B H 0.112(2) 0.2061(14) -0.056(3) 0.048 Uiso 1 1 d D

loop_
_atom_site_aniso_label
_atom_site_aniso_U_11
_atom_site_aniso_U_22
_atom_site_aniso_U_33
_atom_site_aniso_U_23
_atom_site_aniso_U_13
_atom_site_aniso_U_12
Fe1 0.0217(3) 0.0322(3) 0.0234(3) 0.000 0.0021(2) 0.000
C1 0.0261(19) 0.038(2) 0.029(2) 0.000 0.0060(17) 0.000
C2 0.0267(14) 0.0332(15) 0.0260(14) -0.0009(12) -0.0001(12) -0.0007(12)
C3 0.0264(19) 0.039(2) 0.029(2) 0.000 -0.0026(18) 0.000
C4 0.031(2) 0.027(2) 0.025(2) 0.000 0.0003(16) 0.000
C5 0.066(2) 0.049(2) 0.0359(19) -0.0015(14) 0.0047(16) 0.0055(17)
C6 0.0400(15) 0.0367(16) 0.0297(15) 0.0052(12) 0.0094(13) -0.0006(13)
O7 0.0325(10) 0.0347(10) 0.0284(9) 0.0065(8) 0.0029(8) 0.0014(8)
C8 0.0360(16) 0.0357(16) 0.0351(16) 0.0072(13) -0.0037(13) 0.0032(13)
C9 0.0403(16) 0.0467(17) 0.0404(17) 0.0064(14) -0.0004(15) 0.0100(14)
Li1 0.019(3) 0.027(3) 0.021(3) 0.000 -0.003(2) 0.000
Li2 0.033(2) 0.033(2) 0.030(2) 0.0032(19) 0.0028(19) -0.003(2)

loop_
_atom_type_symbol
_atom_type_description
_atom_type_scat_dispersion_real
_atom_type_scat_dispersion_imag
_atom_type_scat_source
C C 0.0033 0.0016 'International Tables Vol C Tables 4.2.6.8 and 6.1.1.4'
H H 0.0000 0.0000 'International Tables Vol C Tables 4.2.6.8 and 6.1.1.4'
Li Li -0.0003 0.0001 'International Tables Vol C Tables 4.2.6.8 and 6.1.1.4'
O O 0.0106 0.0060 'International Tables Vol C Tables 4.2.6.8 and 6.1.1.4'
Fe Fe 0.3463 0.8444 'International Tables Vol C Tables 4.2.6.8 and 6.1.1.4'

loop_
_geom_angle_atom_site_label_1
_geom_angle_atom_site_label_2
_geom_angle_atom_site_label_3
_geom_angle
_geom_angle_site_symmetry_1
_geom_angle_site_symmetry_3
_geom_angle_publ_flag
C1 Fe1 C3 113.67(15) . . y
C1 Fe1 C2 109.24(9) . . y
C3 Fe1 C2 109.28(9) . . y
C1 Fe1 C2 109.24(9) . 6_565 y
C3 Fe1 C2 109.28(9) . 6_565 y
C2 Fe1 C2 105.83(15) . 6_565 y
C1 Fe1 Li2 146.28(11) . 6_565 y
C3 Fe1 Li2 56.13(13) . 6_565 y
C2 Fe1 Li2 104.29(13) . 6_565 y
C2 Fe1 Li2 56.71(12) 6_565 6_565 y
C1 Fe1 Li2 146.29(11) . . y
C3 Fe1 Li2 56.13(13) . . y
C2 Fe1 Li2 56.71(12) . . y
C2 Fe1 Li2 104.29(13) 6_565 . y
Li2 Fe1 Li2 59.8(2) 6_565 . y
C1 Fe1 Li1 141.32(16) . . y
C3 Fe1 Li1 105.01(16) . . y
C2 Fe1 Li1 55.05(8) . . y
C2 Fe1 Li1 55.05(8) 6_565 . y
Li2 Fe1 Li1 60.20(14) 6_565 . y
Li2 Fe1 Li1 60.20(14) . . y
Fe1 C1 H1A 109.5 . . n
Fe1 C1 H1B 109.5 . . n
H1A C1 H1B 109.5 . . n
Fe1 C1 H1C 109.5 . . n
H1A C1 H1C 109.5 . . n
H1B C1 H1C 109.5 . . n
Fe1 C2 Li1 73.05(14) . . y
Fe1 C2 Li2 71.26(14) . . y
Li1 C2 Li2 70.4(2) . . y
Fe1 C2 H2A 95(2) . . y
Li1 C2 H2A 168(2) . . y
Li2 C2 H2A 109(2) . . y
Fe1 C2 H2B 110.9(19) . . y
Li1 C2 H2B 76.9(19) . . y
Li2 C2 H2B 145.1(19) . . y
H2A C2 H2B 106(3) . . y
Fe1 C2 H2C 138.9(19) . . y
Li1 C2 H2C 88(2) . . y
Li2 C2 H2C 68.0(19) . . y
H2A C2 H2C 103(3) . . y
H2B C2 H2C 99(3) . . y
Fe1 C3 Li2 71.82(16) . 6_565 y
Fe1 C3 Li2 71.82(16) . . y
Li2 C3 Li2 69.6(3) 6_565 . y
Fe1 C3 H3A 93(3) . . y
Li2 C3 H3A 140.6(12) 6_565 . y
Li2 C3 H3A 140.6(12) . . y
Fe1 C3 H3B 125(2) . . y
Li2 C3 H3B 67.7(19) 6_565 . y
Li2 C3 H3B 123.1(19) . . y
H3A C3 H3B 96(2) . . y
Li1 C4 Li2 74.72(19) . . y
Li1 C4 Li2 74.72(19) . 6_565 y
Li2 C4 Li2 73.5(3) . 6_565 y
Li1 C4 H4A 168(3) . . y
Li2 C4 H4A 95(2) . . y
Li2 C4 H4A 95(2) 6_565 . y
Li1 C4 H4B 91(2) . . y
Li2 C4 H4B 161(2) . . y
Li2 C4 H4B 91.1(19) 6_565 . y
H4A C4 H4B 97(3) . . y
C6 C5 H5A 109.5 . . n
C6 C5 H5B 109.5 . . n
H5A C5 H5B 109.5 . . n
C6 C5 H5C 109.5 . . n
H5A C5 H5C 109.5 . . n
H5B C5 H5C 109.5 . . n
O7 C6 C5 113.3(2) . . y
O7 C6 H6A 108.9 . . n
C5 C6 H6A 108.9 . . n
O7 C6 H6B 108.9 . . n
C5 C6 H6B 108.9 . . n
H6A C6 H6B 107.7 . . n
C8 O7 C6 113.1(2) . . y
C8 O7 Li2 123.5(2) . . y
C6 O7 Li2 119.4(2) . . y
O7 C8 C9 108.8(2) . . y
O7 C8 H8A 109.9 . . n
C9 C8 H8A 109.9 . . n
O7 C8 H8B 109.9 . . n
C9 C8 H8B 109.9 . . n
H8A C8 H8B 108.3 . . n
C8 C9 H9A 109.5 . . n
C8 C9 H9B 109.5 . . n
H9A C9 H9B 109.5 . . n
C8 C9 H9C 109.5 . . n
H9A C9 H9C 109.5 . . n
H9B C9 H9C 109.5 . . n
C4 Li1 C2 106.6(2) . . y
C4 Li1 C2 106.6(2) . 6_565 y
C2 Li1 C2 100.0(3) . 6_565 y
C4 Li1 C1 113.2(3) . 3 y
C2 Li1 C1 114.66(18) . 3 y
C2 Li1 C1 114.66(19) 6_565 3 y
C4 Li1 Li2 52.79(17) . . y
C2 Li1 Li2 55.52(15) . . y
C2 Li1 Li2 101.0(2) 6_565 . y
C1 Li1 Li2 144.33(18) 3 . y
C4 Li1 Li2 52.79(17) . 6_565 y
C2 Li1 Li2 101.0(2) . 6_565 y
C2 Li1 Li2 55.52(15) 6_565 6_565 y
C1 Li1 Li2 144.33(18) 3 6_565 y
Li2 Li1 Li2 59.2(2) . 6_565 y
C4 Li1 Fe1 100.0(2) . . y
C2 Li1 Fe1 51.90(13) . . y
C2 Li1 Fe1 51.90(13) 6_565 . y
C1 Li1 Fe1 146.8(3) 3 . y
Li2 Li1 Fe1 59.32(15) . . y
Li2 Li1 Fe1 59.32(15) 6_565 . y
C4 Li1 H2B 127.2(6) . . y
C2 Li1 H2B 23.6(4) . . y
C2 Li1 H2B 101.5(8) 6_565 . y
C1 Li1 H2B 93.3(5) 3 . y
Li2 Li1 H2B 78.7(5) . . y
Li2 Li1 H2B 121.6(6) 6_565 . y
Fe1 Li1 H2B 65.0(7) . . y
O7 Li2 C4 111.1(2) . . y
O7 Li2 C3 113.2(2) . . y
C4 Li2 C3 106.8(2) . . y
O7 Li2 C2 118.7(2) . . y
C4 Li2 C2 104.8(2) . . y
C3 Li2 C2 101.0(2) . . y
O7 Li2 Li2 140.45(14) . 6_565 y
C4 Li2 Li2 53.24(13) . 6_565 y
C3 Li2 Li2 55.21(13) . 6_565 y
C2 Li2 Li2 100.80(13) . 6_565 y
O7 Li2 Fe1 148.1(2) . . y
C4 Li2 Fe1 100.70(18) . . y
C3 Li2 Fe1 52.05(14) . . y
C2 Li2 Fe1 52.02(11) . . y
Li2 Li2 Fe1 60.09(10) 6_565 . y
O7 Li2 Li1 144.6(2) . . y
C4 Li2 Li1 52.49(18) . . y
C3 Li2 Li1 102.0(2) . . y
C2 Li2 Li1 54.06(15) . . y
Li2 Li2 Li1 60.38(12) 6_565 . y
Fe1 Li2 Li1 60.48(15) . . y
O7 Li2 H2C 100.6(7) . . y
C4 Li2 H2C 100.4(8) . . y
C3 Li2 H2C 123.8(5) . . y
C2 Li2 H2C 23.5(4) . . y
Li2 Li2 H2C 117.1(7) 6_565 . y
Fe1 Li2 H2C 75.4(5) . . y
Li1 Li2 H2C 59.7(8) . . y

loop_
_geom_bond_atom_site_label_1
_geom_bond_atom_site_label_2
_geom_bond_distance
_geom_bond_site_symmetry_2
_geom_bond_publ_flag
Fe1 C1 2.095(4) . y
Fe1 C3 2.182(4) . y
Fe1 C2 2.188(3) . y
Fe1 C2 2.188(3) 6_565 y
Fe1 Li2 2.629(4) 6_565 y
Fe1 Li2 2.629(4) . y
Fe1 Li1 2.660(5) . y
C1 H1A 0.9800 . n
C1 H1B 0.9800 . n
C1 H1C 0.9800 . n
C2 Li1 2.279(4) . y
C2 Li2 2.321(5) . y
C2 H2A 0.926(16) . y
C2 H2B 0.929(16) . y
C2 H2C 0.925(16) . y
C3 Li2 2.298(6) 6_565 y
C3 Li2 2.298(5) . y
C3 H3A 0.916(18) . y
C3 H3B 0.910(16) . y
C4 Li1 2.181(7) . y
C4 Li2 2.190(6) . y
C4 Li2 2.190(6) 6_565 y
C4 H4A 0.913(18) . y
C4 H4B 0.904(16) . y
C5 C6 1.501(4) . y
C5 H5A 0.9800 . n
C5 H5B 0.9800 . n
C5 H5C 0.9800 . n
C6 O7 1.441(3) . y
C6 H6A 0.9900 . n
C6 H6B 0.9900 . n
O7 C8 1.434(3) . y
O7 Li2 1.960(5) . y
C8 C9 1.504(4) . y
C8 H8A 0.9900 . n
C8 H8B 0.9900 . n
C9 H9A 0.9800 . n
C9 H9B 0.9800 . n
C9 H9C 0.9800 . n
Li1 C2 2.279(4) 6_565 y
Li1 C1 2.301(6) 3 y
Li1 Li2 2.653(7) . y
Li1 Li2 2.653(7) 6_565 y
Li1 H2B 2.26(3) . y
Li2 Li2 2.622(9) 6_565 y
Li2 H2C 2.15(3) . y
